data_7252082
loop_
_publ_author_name
'Feng, Xue-Jian'
'Hao, Jing-Xuan'
'Wang, Meng-Qi'
'Pan, Xin-Xin'
'Zhang, Meng-Yuan'
'Hao, Hao-Yu'
'Guo, Dian-Hao'
'Zhang, Qi'
'Wu, Yue'

_publ_section_title
;
 Doping concentration-dependent structural evolution and blue shift in
 indium-based organic--inorganic halide hybrids
;
_journal_name_full CrystEngComm
_journal_paper_doi 10.1039/D6CE00328A
_journal_year 2026
_chemical_formula_sum 'C21 H24 Cl6 In N6'
_chemical_formula_weight 687.98
_space_group_IT_number 14
_space_group_name_Hall '-P 2yn'
_space_group_name_H-M_alt 'P 1 21/n 1'
_symmetry_cell_setting monoclinic
_symmetry_space_group_name_H-M 'P 1 21/n 1'
_atom_sites_solution_hydrogens geom
_atom_sites_solution_primary direct
_atom_sites_solution_secondary difmap
_audit_creation_method SHELXL-97
_audit_update_record
;
2026-04-22 deposited with the CCDC.	2026-05-28 downloaded from the CCDC.
;
_cell_angle_alpha 90.00
_cell_angle_beta 98.928(4)
_cell_angle_gamma 90.00
_cell_formula_units_Z 8
_cell_length_a 13.1327(5)
_cell_length_b 15.7996(6)
_cell_length_c 27.3097(10)
_cell_measurement_reflns_used 10648
_cell_measurement_temperature 293(2)
_cell_measurement_theta_max 27.0050
_cell_measurement_theta_min 3.9670
_cell_volume 5597.9(4)
_computing_structure_refinement 'SHELXL-97 (Sheldrick, 2008)'
_computing_structure_solution 'SHELXS-97 (Sheldrick, 2008)'
_diffrn_ambient_temperature 293(2)
_diffrn_measured_fraction_theta_full 0.997
_diffrn_measured_fraction_theta_max 0.997
_diffrn_measurement_device_type 'Bruker APEX-II CCD'
_diffrn_measurement_method '\f and \w scans'
_diffrn_radiation_monochromator graphite
_diffrn_radiation_source 'fine-focus sealed tube'
_diffrn_radiation_type MoK\a
_diffrn_radiation_wavelength 0.71073
_diffrn_reflns_av_R_equivalents 0.0537
_diffrn_reflns_av_sigmaI/netI 0.0487
_diffrn_reflns_limit_h_max 13
_diffrn_reflns_limit_h_min -15
_diffrn_reflns_limit_k_max 18
_diffrn_reflns_limit_k_min -18
_diffrn_reflns_limit_l_max 32
_diffrn_reflns_limit_l_min -32
_diffrn_reflns_number 42871
_diffrn_reflns_theta_full 25.00
_diffrn_reflns_theta_max 25.00
_diffrn_reflns_theta_min 3.22
_exptl_absorpt_coefficient_mu 1.439
_exptl_absorpt_correction_T_max 0.7716
_exptl_absorpt_correction_T_min 0.6108
_exptl_absorpt_correction_type multi-scan
_exptl_crystal_colour colorless
_exptl_crystal_density_diffrn 1.633
_exptl_crystal_density_method 'not measured'
_exptl_crystal_description block
_exptl_crystal_F_000 2744
_exptl_crystal_size_max 0.38
_exptl_crystal_size_mid 0.26
_exptl_crystal_size_min 0.19
_refine_diff_density_max 0.445
_refine_diff_density_min -0.515
_refine_diff_density_rms 0.077
_refine_ls_extinction_method none
_refine_ls_goodness_of_fit_ref 1.047
_refine_ls_hydrogen_treatment mixed
_refine_ls_matrix_type full
_refine_ls_number_parameters 613
_refine_ls_number_reflns 9843
_refine_ls_number_restraints 824
_refine_ls_restrained_S_all 1.090
_refine_ls_R_factor_all 0.0644
_refine_ls_R_factor_gt 0.0422
_refine_ls_shift/su_max 0.002
_refine_ls_shift/su_mean 0.000
_refine_ls_structure_factor_coef Fsqd
_refine_ls_weighting_details 'calc w=1/[\s^2^(Fo^2^)+(0.0306P)^2^+3.4778P] where P=(Fo^2^+2Fc^2^)/3'
_refine_ls_weighting_scheme calc
_refine_ls_wR_factor_gt 0.0801
_refine_ls_wR_factor_ref 0.0884
_reflns_number_gt 7493
_reflns_number_total 9843
_reflns_threshold_expression >2sigma(I)
_cod_data_source_file d6ce00328a2.cif
_cod_data_source_block w
_cod_depositor_comments
;
The following automatic conversions were performed:

data item '_symmetry_cell_setting' value 'Monoclinic' was changed to
'monoclinic' in accordance with the
/home/data/users/saulius/crontab/automatic-downloads/rss-feeds/RSC/lib/dictionaries/cif_core.dic
dictionary named 'cif_core.dic' version 2.4.2 last updated on
2011-04-26.

Automatic conversion script
Id: cif_fix_values 8170 2020-07-09 18:12:32Z antanas 
;
_cod_original_sg_symbol_H-M 'P2(1)/n  '
_cod_database_code 7252082

loop_
_symmetry_equiv_pos_as_xyz
'x, y, z'
'-x+1/2, y+1/2, -z+1/2'
'-x, -y, -z'
'x-1/2, -y-1/2, z-1/2'

loop_
_atom_site_label
_atom_site_type_symbol
_atom_site_fract_x
_atom_site_fract_y
_atom_site_fract_z
_atom_site_U_iso_or_equiv
_atom_site_adp_type
_atom_site_occupancy
_atom_site_symmetry_multiplicity
_atom_site_calc_flag
_atom_site_refinement_flags
_atom_site_disorder_assembly
_atom_site_disorder_group
In1 In 0.86050(2) 0.70504(2) 0.080697(11) 0.03650(10) Uani 1 1 d . . .
In2 In 0.62559(2) 0.990892(19) 0.869810(11) 0.03794(10) Uani 1 1 d . . .
Cl1 Cl 0.94221(8) 0.59456(7) 0.03174(4) 0.0414(3) Uani 1 1 d . . .
Cl2 Cl 0.77308(8) 0.81837(7) 0.12850(4) 0.0414(3) Uani 1 1 d . . .
Cl7 Cl 0.67691(8) 0.90044(7) 0.79889(4) 0.0424(3) Uani 1 1 d . . .
Cl9 Cl 0.55602(9) 0.86007(7) 0.90809(4) 0.0448(3) Uani 1 1 d . . .
Cl5 Cl 0.92742(9) 0.81684(7) 0.02869(4) 0.0505(3) Uani 1 1 d . . .
Cl3 Cl 1.02101(9) 0.71939(8) 0.14129(4) 0.0529(3) Uani 1 1 d . . .
Cl6 Cl 0.79667(9) 0.59651(7) 0.13555(5) 0.0533(3) Uani 1 1 d . . .
Cl10 Cl 0.70068(11) 1.12046(8) 0.83463(5) 0.0617(4) Uani 1 1 d . . .
Cl4 Cl 0.69749(9) 0.69796(9) 0.02234(4) 0.0590(3) Uani 1 1 d . . .
Cl11 Cl 0.45580(9) 1.01466(9) 0.81970(5) 0.0596(3) Uani 1 1 d . . .
Cl12 Cl 0.79707(9) 0.96455(10) 0.91765(4) 0.0607(4) Uani 1 1 d . . .
Cl8 Cl 0.56931(10) 1.07722(8) 0.93905(4) 0.0570(3) Uani 1 1 d . . .
N5 N 0.7779(3) 0.7456(3) 0.86392(15) 0.0581(11) Uani 1 1 d U . .
H5A H 0.7992 0.7968 0.8554 0.070 Uiso 1 1 calc R . .
H5C H 0.7115 0.7392 0.8501 0.070 Uiso 1 1 calc R . .
N2 N 0.4544(3) 0.7847(3) 0.80452(15) 0.0605(11) Uani 1 1 d U . .
H2A H 0.4988 0.8059 0.8277 0.073 Uiso 1 1 calc R . .
N6 N 0.8472(3) 0.6787(3) 0.92769(14) 0.0633(11) Uani 1 1 d U . .
H6A H 0.8635 0.6638 0.9582 0.076 Uiso 1 1 calc R . .
C7 C 0.3848(4) 0.7217(3) 0.81068(17) 0.0473(11) Uani 1 1 d U . .
C20 C 0.8375(4) 0.6829(3) 0.84661(16) 0.0457(11) Uani 1 1 d U . .
C15 C 0.8824(4) 0.6403(3) 0.88831(17) 0.0490(11) Uani 1 1 d U . .
C1 C 0.4425(4) 0.8069(4) 0.7580(2) 0.0641(14) Uani 1 1 d U . .
H1A H 0.4799 0.8486 0.7447 0.077 Uiso 1 1 calc R . .
C21 C 0.7860(4) 0.7404(4) 0.9121(2) 0.0656(14) Uani 1 1 d U . .
H21A H 0.7530 0.7755 0.9320 0.079 Uiso 1 1 calc R . .
N1 N 0.3691(3) 0.7608(3) 0.73315(14) 0.0588(11) Uani 1 1 d U . .
H1B H 0.3946 0.7310 0.7097 0.071 Uiso 1 1 calc R . .
H1C H 0.3188 0.7948 0.7180 0.071 Uiso 1 1 calc R . .
C2 C 0.3290(4) 0.7061(3) 0.76465(17) 0.0490(11) Uani 1 1 d U . .
C19 C 0.8534(4) 0.6601(4) 0.80013(19) 0.0640(14) Uani 1 1 d U . .
H19A H 0.8217 0.6884 0.7720 0.077 Uiso 1 1 calc R . .
C4 C 0.2317(5) 0.6049(4) 0.7982(2) 0.0719(15) Uani 1 1 d U . .
H4A H 0.1802 0.5640 0.7949 0.086 Uiso 1 1 calc R . .
C3 C 0.2502(4) 0.6478(3) 0.7572(2) 0.0621(13) Uani 1 1 d U . .
H3A H 0.2119 0.6384 0.7261 0.074 Uiso 1 1 calc R . .
C6 C 0.3653(5) 0.6781(3) 0.85188(19) 0.0641(14) Uani 1 1 d U . .
H6B H 0.4035 0.6874 0.8830 0.077 Uiso 1 1 calc R . .
C16 C 0.9479(4) 0.5729(3) 0.8850(2) 0.0680(14) Uani 1 1 d U . .
H16A H 0.9790 0.5436 0.9129 0.082 Uiso 1 1 calc R . .
C5 C 0.2870(5) 0.6204(4) 0.8446(2) 0.0728(15) Uani 1 1 d U . .
H5B H 0.2705 0.5906 0.8717 0.087 Uiso 1 1 calc R . .
C18 C 0.9189(5) 0.5932(4) 0.7973(2) 0.0761(16) Uani 1 1 d U . .
H18A H 0.9323 0.5759 0.7663 0.091 Uiso 1 1 calc R . .
N10 N 0.1564(4) 0.6865(4) 0.03013(18) 0.0837(14) Uani 1 1 d U . .
H10A H 0.0986 0.6622 0.0322 0.100 Uiso 1 1 calc R . .
C29 C 0.1783(5) 0.7631(5) 0.0422(2) 0.0811(16) Uani 1 1 d U . .
H29A H 0.1342 0.8008 0.0546 0.097 Uiso 1 1 calc R . .
C30 C 0.2389(4) 0.6482(4) 0.0132(2) 0.0671(14) Uani 1 1 d U . .
N11 N 0.9559(4) -0.0609(3) 0.16831(18) 0.0759(13) Uani 1 1 d U . .
H11A H 0.9134 -0.1003 0.1571 0.091 Uiso 1 1 calc R . .
C41 C 0.9306(4) 0.0106(4) 0.1912(2) 0.0617(13) Uani 1 1 d U . .
C23 C 0.8125(4) 0.0369(3) 0.05257(18) 0.0539(12) Uani 1 1 d U . .
C28 C 0.7359(4) 0.0784(4) 0.07196(18) 0.0581(12) Uani 1 1 d U . .
N7 N 0.6512(3) 0.0271(3) 0.06432(16) 0.0685(12) Uani 1 1 d U . .
H7A H 0.5927 0.0385 0.0732 0.082 Uiso 1 1 calc R . .
C22 C 0.6720(4) -0.0413(4) 0.04178(19) 0.0623(13) Uani 1 1 d U . .
H22A H 0.6265 -0.0857 0.0326 0.075 Uiso 1 1 calc R . .
N12 N 1.0948(4) 0.0077(3) 0.18649(19) 0.0808(14) Uani 1 1 d U . .
H12A H 1.1243 0.0374 0.1643 0.097 Uiso 1 1 calc R . .
H12C H 1.1441 -0.0059 0.2120 0.097 Uiso 1 1 calc R . .
C38 C 1.0205(4) 0.0560(4) 0.20326(19) 0.0626(13) Uani 1 1 d U . .
N9 N 0.2725(3) 0.7808(3) 0.03463(15) 0.0619(11) Uani 1 1 d U . .
H9A H 0.3112 0.7969 0.0632 0.074 Uiso 1 1 calc R . .
H9B H 0.2711 0.8235 0.0127 0.074 Uiso 1 1 calc R . .
C35 C 0.3145(4) 0.7093(3) 0.01634(17) 0.0501(11) Uani 1 1 d U . .
N4 N 0.5593(3) 0.2625(3) 0.86316(16) 0.0674(12) Uani 1 1 d DU . .
H4B H 0.5933 0.2166 0.8604 0.081 Uiso 1 1 calc R . .
C9 C 0.5959(4) 0.3421(4) 0.8578(2) 0.0606(13) Uani 1 1 d U . .
C14 C 0.5171(5) 0.3950(4) 0.8643(2) 0.0796(15) Uani 1 1 d U . .
C17 C 0.9645(5) 0.5515(4) 0.8383(2) 0.0788(16) Uani 1 1 d U . .
H17A H 1.0087 0.5068 0.8345 0.095 Uiso 1 1 calc R . .
C24 C 0.9091(5) 0.0688(4) 0.0542(2) 0.0792(16) Uani 1 1 d U . .
H24A H 0.9599 0.0396 0.0408 0.095 Uiso 1 1 calc R . .
C27 C 0.7546(5) 0.1555(4) 0.0938(2) 0.0878(17) Uani 1 1 d U . .
H27A H 0.7034 0.1845 0.1069 0.105 Uiso 1 1 calc R . .
C25 C 0.9275(5) 0.1455(5) 0.0763(2) 0.0942(18) Uani 1 1 d U . .
H25A H 0.9928 0.1695 0.0784 0.113 Uiso 1 1 calc R . .
C26 C 0.8510(6) 0.1889(5) 0.0958(3) 0.0993(19) Uani 1 1 d U . .
H26A H 0.8657 0.2415 0.1104 0.119 Uiso 1 1 calc R . .
C34 C 0.4091(4) 0.6943(4) 0.00274(18) 0.0596(13) Uani 1 1 d U . .
H34A H 0.4591 0.7364 0.0047 0.072 Uiso 1 1 calc R . .
C33 C 0.4263(5) 0.6153(4) -0.0137(2) 0.0808(16) Uani 1 1 d U . .
H33A H 0.4897 0.6025 -0.0230 0.097 Uiso 1 1 calc R . .
C31 C 0.2580(6) 0.5680(4) -0.0041(2) 0.0892(18) Uani 1 1 d U . .
H31A H 0.2082 0.5258 -0.0069 0.107 Uiso 1 1 calc R . .
C32 C 0.3515(6) 0.5540(5) -0.0167(2) 0.0959(19) Uani 1 1 d U . .
H32A H 0.3661 0.5005 -0.0279 0.115 Uiso 1 1 calc R . .
N3 N 0.4378(3) 0.3445(3) 0.87380(18) 0.0814(14) Uani 1 1 d DU . .
H3B H 0.4211 0.3573 0.9037 0.098 Uiso 1 1 calc R . .
H3C H 0.3819 0.3532 0.8507 0.098 Uiso 1 1 calc R . .
C8 C 0.4659(3) 0.2656(3) 0.8731(2) 0.0794(16) Uani 1 1 d DU . .
H8A H 0.4258 0.2192 0.8788 0.095 Uiso 1 1 calc R . .
N8 N 0.7674(3) -0.0374(3) 0.03402(15) 0.0621(11) Uani 1 1 d U . .
H8B H 0.7694 -0.0405 0.0013 0.075 Uiso 1 1 calc R . .
H8C H 0.8029 -0.0817 0.0488 0.075 Uiso 1 1 calc R . .
C42 C 0.8394(5) 0.0401(5) 0.2033(3) 0.0905(18) Uani 1 1 d U . .
H42A H 0.7780 0.0101 0.1957 0.109 Uiso 1 1 calc R . .
C39 C 1.0530(5) -0.0611(4) 0.1658(2) 0.0888(18) Uani 1 1 d U . .
H39A H 1.0878 -0.1035 0.1516 0.107 Uiso 1 1 calc R . .
C37 C 1.0251(6) 0.1334(4) 0.2262(2) 0.0889(18) Uani 1 1 d U . .
H37A H 1.0862 0.1638 0.2333 0.107 Uiso 1 1 calc R . .
C10 C 0.6888(5) 0.3710(5) 0.8476(2) 0.0920(18) Uani 1 1 d U . .
H10B H 0.7429 0.3347 0.8442 0.110 Uiso 1 1 calc R . .
C13 C 0.5261(7) 0.4810(5) 0.8607(3) 0.129(2) Uani 1 1 d U . .
H13A H 0.4730 0.5173 0.8657 0.155 Uiso 1 1 calc R . .
C11 C 0.6965(7) 0.4567(6) 0.8427(3) 0.135(2) Uani 1 1 d U . .
H11B H 0.7571 0.4795 0.8348 0.162 Uiso 1 1 calc R . .
C12 C 0.6168(8) 0.5104(6) 0.8493(4) 0.151(3) Uani 1 1 d U . .
H12B H 0.6254 0.5684 0.8459 0.182 Uiso 1 1 calc R . .
C36 C 0.9353(7) 0.1626(5) 0.2378(3) 0.112(2) Uani 1 1 d U . .
H36A H 0.9340 0.2148 0.2534 0.134 Uiso 1 1 calc R . .
C40 C 0.8446(6) 0.1160(6) 0.2270(3) 0.111(2) Uani 1 1 d U . .
H40A H 0.7847 0.1379 0.2364 0.134 Uiso 1 1 calc R . .

loop_
_atom_site_aniso_label
_atom_site_aniso_U_11
_atom_site_aniso_U_22
_atom_site_aniso_U_33
_atom_site_aniso_U_23
_atom_site_aniso_U_13
_atom_site_aniso_U_12
In1 0.03069(18) 0.04027(19) 0.03959(18) 0.00144(14) 0.00870(13) -0.00034(14)
In2 0.03497(19) 0.03952(19) 0.03990(18) -0.00112(14) 0.00759(13) -0.00210(14)
Cl1 0.0370(6) 0.0365(6) 0.0515(6) -0.0021(5) 0.0095(5) 0.0004(5)
Cl2 0.0375(6) 0.0435(6) 0.0440(6) -0.0010(5) 0.0088(5) 0.0046(5)
Cl7 0.0420(7) 0.0474(7) 0.0383(6) -0.0046(5) 0.0075(5) -0.0016(5)
Cl9 0.0487(7) 0.0433(6) 0.0428(6) 0.0035(5) 0.0084(5) -0.0029(5)
Cl5 0.0472(7) 0.0418(7) 0.0679(8) 0.0132(6) 0.0255(6) 0.0072(5)
Cl3 0.0359(7) 0.0697(8) 0.0515(7) -0.0037(6) 0.0013(5) 0.0020(6)
Cl6 0.0482(7) 0.0454(7) 0.0706(8) 0.0179(6) 0.0232(6) 0.0041(6)
Cl10 0.0720(9) 0.0466(7) 0.0735(9) 0.0017(6) 0.0338(7) -0.0086(7)
Cl4 0.0354(7) 0.0873(10) 0.0524(7) -0.0058(7) 0.0007(5) 0.0017(7)
Cl11 0.0401(7) 0.0772(9) 0.0600(8) 0.0130(7) 0.0025(6) 0.0131(7)
Cl12 0.0393(7) 0.0954(10) 0.0451(7) 0.0011(7) -0.0006(5) -0.0063(7)
Cl8 0.0669(9) 0.0512(7) 0.0586(7) -0.0139(6) 0.0281(7) -0.0114(6)
N5 0.061(3) 0.050(2) 0.060(2) 0.003(2) 0.002(2) 0.009(2)
N2 0.064(3) 0.059(3) 0.055(2) -0.010(2) -0.002(2) -0.017(2)
N6 0.083(3) 0.064(3) 0.042(2) 0.001(2) 0.008(2) 0.011(2)
C7 0.057(3) 0.037(2) 0.048(2) -0.006(2) 0.009(2) 0.002(2)
C20 0.050(3) 0.040(2) 0.047(2) 0.001(2) 0.009(2) 0.007(2)
C15 0.053(3) 0.042(2) 0.051(2) 0.001(2) 0.005(2) 0.008(2)
C1 0.067(3) 0.067(3) 0.059(3) -0.009(3) 0.015(3) -0.029(3)
C21 0.079(3) 0.063(3) 0.056(3) -0.012(3) 0.012(3) 0.017(3)
N1 0.064(3) 0.068(3) 0.047(2) -0.008(2) 0.014(2) -0.012(2)
C2 0.051(3) 0.054(3) 0.044(2) -0.010(2) 0.013(2) -0.007(2)
C19 0.076(3) 0.069(3) 0.048(3) 0.002(2) 0.015(2) 0.005(3)
C4 0.077(4) 0.058(3) 0.085(3) -0.002(3) 0.026(3) -0.015(3)
C3 0.063(3) 0.061(3) 0.064(3) -0.011(2) 0.013(2) -0.017(3)
C6 0.087(4) 0.049(3) 0.056(3) 0.000(2) 0.007(3) 0.010(3)
C16 0.065(3) 0.057(3) 0.079(3) 0.012(3) 0.002(3) 0.013(3)
C5 0.098(4) 0.057(3) 0.069(3) 0.009(3) 0.032(3) 0.003(3)
C18 0.084(4) 0.078(4) 0.073(3) -0.014(3) 0.033(3) 0.003(3)
N10 0.045(3) 0.117(4) 0.089(3) 0.008(3) 0.011(2) -0.030(3)
C29 0.047(3) 0.114(4) 0.083(3) -0.004(3) 0.010(3) 0.002(3)
C30 0.055(3) 0.075(3) 0.068(3) 0.003(3) 0.000(2) -0.026(3)
N11 0.062(3) 0.069(3) 0.097(3) -0.013(3) 0.013(2) -0.025(2)
C41 0.052(3) 0.068(3) 0.068(3) 0.009(3) 0.019(2) -0.009(2)
C23 0.051(3) 0.063(3) 0.053(3) 0.011(2) 0.025(2) 0.014(2)
C28 0.055(3) 0.069(3) 0.055(3) 0.004(2) 0.023(2) 0.018(2)
N7 0.051(3) 0.092(3) 0.069(3) 0.004(2) 0.027(2) 0.018(2)
C22 0.057(3) 0.077(3) 0.057(3) 0.019(3) 0.019(2) 0.009(3)
N12 0.065(3) 0.094(3) 0.091(3) -0.014(3) 0.035(2) -0.019(3)
C38 0.061(3) 0.067(3) 0.063(3) -0.007(2) 0.021(2) -0.014(3)
N9 0.048(2) 0.074(3) 0.062(2) -0.005(2) 0.003(2) -0.002(2)
C35 0.040(2) 0.058(3) 0.051(2) -0.005(2) 0.003(2) -0.010(2)
N4 0.052(3) 0.063(3) 0.087(3) 0.008(2) 0.010(2) 0.007(2)
C9 0.039(3) 0.066(3) 0.078(3) 0.002(3) 0.014(2) -0.002(2)
C14 0.063(3) 0.072(3) 0.108(4) -0.003(3) 0.025(3) 0.007(3)
C17 0.072(4) 0.067(3) 0.101(4) -0.008(3) 0.027(3) 0.018(3)
C24 0.064(3) 0.096(4) 0.086(4) 0.002(3) 0.038(3) -0.001(3)
C27 0.090(4) 0.091(4) 0.088(4) -0.015(3) 0.032(3) 0.020(3)
C25 0.082(4) 0.108(4) 0.096(4) 0.005(3) 0.023(3) -0.023(4)
C26 0.111(4) 0.093(4) 0.096(4) -0.016(3) 0.019(4) -0.011(4)
C34 0.043(3) 0.069(3) 0.066(3) -0.005(3) 0.005(2) -0.008(2)
C33 0.076(4) 0.087(4) 0.077(3) -0.015(3) 0.003(3) 0.012(3)
C31 0.091(4) 0.072(3) 0.095(4) 0.000(3) -0.015(3) -0.035(3)
C32 0.110(4) 0.073(4) 0.096(4) -0.017(3) -0.012(4) 0.005(3)
N3 0.047(3) 0.113(4) 0.087(3) 0.008(3) 0.018(2) 0.014(3)
C8 0.060(3) 0.088(4) 0.090(4) 0.023(3) 0.012(3) -0.012(3)
N8 0.067(3) 0.071(3) 0.053(2) 0.017(2) 0.025(2) 0.020(2)
C42 0.070(4) 0.094(4) 0.111(4) 0.021(3) 0.025(3) 0.010(3)
C39 0.076(4) 0.089(4) 0.107(4) -0.030(3) 0.035(3) -0.016(3)
C37 0.101(4) 0.081(4) 0.083(4) -0.015(3) 0.011(3) -0.015(3)
C10 0.058(3) 0.104(4) 0.117(4) 0.003(4) 0.021(3) -0.013(3)
C13 0.119(5) 0.087(4) 0.182(5) -0.008(4) 0.027(4) 0.019(4)
C11 0.107(5) 0.122(5) 0.178(5) 0.013(5) 0.027(4) -0.042(4)
C12 0.145(5) 0.100(5) 0.209(6) 0.006(5) 0.025(5) -0.025(4)
C36 0.137(5) 0.095(4) 0.102(4) -0.022(4) 0.014(4) 0.022(4)
C40 0.105(4) 0.117(5) 0.118(4) 0.004(4) 0.037(4) 0.038(4)

loop_
_atom_type_symbol
_atom_type_description
_atom_type_scat_dispersion_real
_atom_type_scat_dispersion_imag
_atom_type_scat_source
C C 0.0033 0.0016 'International Tables Vol C Tables 4.2.6.8 and 6.1.1.4'
H H 0.0000 0.0000 'International Tables Vol C Tables 4.2.6.8 and 6.1.1.4'
N N 0.0061 0.0033 'International Tables Vol C Tables 4.2.6.8 and 6.1.1.4'
Cl Cl 0.1484 0.1585 'International Tables Vol C Tables 4.2.6.8 and 6.1.1.4'
In In -0.7276 1.3100 'International Tables Vol C Tables 4.2.6.8 and 6.1.1.4'

loop_
_geom_angle_atom_site_label_1
_geom_angle_atom_site_label_2
_geom_angle_atom_site_label_3
_geom_angle
_geom_angle_site_symmetry_1
_geom_angle_site_symmetry_3
_geom_angle_publ_flag
Cl4 In1 Cl3 176.85(4) . . ?
Cl4 In1 Cl6 91.03(4) . . ?
Cl3 In1 Cl6 89.55(4) . . ?
Cl4 In1 Cl5 90.65(4) . . ?
Cl3 In1 Cl5 88.70(4) . . ?
Cl6 In1 Cl5 177.79(4) . . ?
Cl4 In1 Cl1 91.38(4) . . ?
Cl3 In1 Cl1 91.68(4) . . ?
Cl6 In1 Cl1 93.00(4) . . ?
Cl5 In1 Cl1 88.40(4) . . ?
Cl4 In1 Cl2 87.06(4) . . ?
Cl3 In1 Cl2 89.87(4) . . ?
Cl6 In1 Cl2 87.49(4) . . ?
Cl5 In1 Cl2 91.16(4) . . ?
Cl1 In1 Cl2 178.37(4) . . ?
Cl11 In2 Cl12 178.13(5) . . ?
Cl11 In2 Cl10 92.20(5) . . ?
Cl12 In2 Cl10 87.70(5) . . ?
Cl11 In2 Cl8 89.35(5) . . ?
Cl12 In2 Cl8 92.51(5) . . ?
Cl10 In2 Cl8 91.37(4) . . ?
Cl11 In2 Cl9 90.02(4) . . ?
Cl12 In2 Cl9 90.11(4) . . ?
Cl10 In2 Cl9 177.70(4) . . ?
Cl8 In2 Cl9 88.04(4) . . ?
Cl11 In2 Cl7 89.24(4) . . ?
Cl12 In2 Cl7 88.90(4) . . ?
Cl10 In2 Cl7 90.03(4) . . ?
Cl8 In2 Cl7 178.06(4) . . ?
Cl9 In2 Cl7 90.62(4) . . ?
C21 N5 C20 109.6(4) . . ?
C1 N2 C7 109.3(4) . . ?
C21 N6 C15 110.0(4) . . ?
C2 C7 C6 121.1(5) . . ?
C2 C7 N2 106.7(4) . . ?
C6 C7 N2 132.2(5) . . ?
C19 C20 C15 122.2(4) . . ?
C19 C20 N5 132.8(4) . . ?
C15 C20 N5 105.0(4) . . ?
C20 C15 N6 106.2(4) . . ?
C20 C15 C16 121.0(5) . . ?
N6 C15 C16 132.8(5) . . ?
N2 C1 N1 108.8(5) . . ?
N6 C21 N5 109.2(5) . . ?
C1 N1 C2 110.3(4) . . ?
C7 C2 C3 122.5(5) . . ?
C7 C2 N1 104.8(4) . . ?
C3 C2 N1 132.7(5) . . ?
C20 C19 C18 116.4(5) . . ?
C3 C4 C5 122.0(6) . . ?
C4 C3 C2 115.9(5) . . ?
C5 C6 C7 116.5(5) . . ?
C17 C16 C15 116.2(5) . . ?
C6 C5 C4 121.9(5) . . ?
C17 C18 C19 121.8(5) . . ?
C29 N10 C30 110.2(5) . . ?
N10 C29 N9 109.9(6) . . ?
C35 C30 N10 105.5(5) . . ?
C35 C30 C31 119.6(6) . . ?
N10 C30 C31 134.9(6) . . ?
C39 N11 C41 109.9(5) . . ?
N11 C41 C42 132.7(6) . . ?
N11 C41 C38 106.4(5) . . ?
C42 C41 C38 120.9(6) . . ?
C24 C23 C28 123.2(6) . . ?
C24 C23 N8 132.4(5) . . ?
C28 C23 N8 104.5(5) . . ?
C27 C28 N7 133.2(5) . . ?
C27 C28 C23 120.1(6) . . ?
N7 C28 C23 106.6(5) . . ?
C22 N7 C28 109.9(4) . . ?
N7 C22 N8 108.5(5) . . ?
C39 N12 C38 109.5(5) . . ?
C37 C38 N12 131.7(6) . . ?
C37 C38 C41 123.3(6) . . ?
N12 C38 C41 105.0(5) . . ?
C29 N9 C35 108.7(5) . . ?
C34 C35 C30 122.4(5) . . ?
C34 C35 N9 131.8(5) . . ?
C30 C35 N9 105.7(4) . . ?
C8 N4 C9 110.3(4) . . ?
C14 C9 C10 122.7(6) . . ?
C14 C9 N4 105.3(5) . . ?
C10 C9 N4 132.0(6) . . ?
C9 C14 C13 121.5(7) . . ?
C9 C14 N3 106.4(5) . . ?
C13 C14 N3 132.1(7) . . ?
C18 C17 C16 122.4(5) . . ?
C25 C24 C23 116.4(6) . . ?
C28 C27 C26 117.8(6) . . ?
C24 C25 C26 121.4(7) . . ?
C27 C26 C25 121.1(7) . . ?
C33 C34 C35 116.9(5) . . ?
C34 C33 C32 120.9(6) . . ?
C32 C31 C30 117.3(6) . . ?
C31 C32 C33 122.9(7) . . ?
C8 N3 C14 109.3(5) . . ?
N3 C8 N4 108.7(4) . . ?
C22 N8 C23 110.4(5) . . ?
C40 C42 C41 115.6(7) . . ?
N11 C39 N12 109.2(6) . . ?
C36 C37 C38 115.7(7) . . ?
C11 C10 C9 115.6(7) . . ?
C12 C13 C14 116.5(8) . . ?
C10 C11 C12 121.8(8) . . ?
C13 C12 C11 121.9(9) . . ?
C37 C36 C40 121.3(7) . . ?
C42 C40 C36 123.1(7) . . ?

loop_
_geom_bond_atom_site_label_1
_geom_bond_atom_site_label_2
_geom_bond_distance
_geom_bond_site_symmetry_2
_geom_bond_publ_flag
In1 Cl4 2.4649(12) . ?
In1 Cl3 2.4801(12) . ?
In1 Cl6 2.5053(11) . ?
In1 Cl5 2.5094(11) . ?
In1 Cl1 2.5361(11) . ?
In1 Cl2 2.5873(11) . ?
In2 Cl11 2.4573(12) . ?
In2 Cl12 2.4574(13) . ?
In2 Cl10 2.5259(12) . ?
In2 Cl8 2.5329(11) . ?
In2 Cl9 2.5488(11) . ?
In2 Cl7 2.5793(11) . ?
N5 C21 1.306(6) . ?
N5 C20 1.389(6) . ?
N2 C1 1.303(6) . ?
N2 C7 1.379(6) . ?
N6 C21 1.292(6) . ?
N6 C15 1.376(6) . ?
C7 C2 1.376(6) . ?
C7 C6 1.377(7) . ?
C20 C19 1.367(6) . ?
C20 C15 1.375(6) . ?
C15 C16 1.381(7) . ?
C1 N1 1.310(6) . ?
N1 C2 1.381(6) . ?
C2 C3 1.376(7) . ?
C19 C18 1.373(7) . ?
C4 C3 1.363(7) . ?
C4 C5 1.381(8) . ?
C6 C5 1.365(8) . ?
C16 C17 1.370(7) . ?
C18 C17 1.356(8) . ?
N10 C29 1.275(8) . ?
N10 C30 1.383(7) . ?
C29 N9 1.316(7) . ?
C30 C35 1.377(7) . ?
C30 C31 1.389(8) . ?
N11 C39 1.287(7) . ?
N11 C41 1.358(7) . ?
C41 C42 1.373(8) . ?
C41 C38 1.376(7) . ?
C23 C24 1.359(7) . ?
C23 C28 1.374(6) . ?
C23 N8 1.376(7) . ?
C28 C27 1.362(8) . ?
C28 N7 1.366(7) . ?
N7 C22 1.293(7) . ?
C22 N8 1.305(6) . ?
N12 C39 1.306(7) . ?
N12 C38 1.372(7) . ?
C38 C37 1.371(8) . ?
N9 C35 1.384(6) . ?
C35 C34 1.372(6) . ?
N4 C8 1.2980(11) . ?
N4 C9 1.363(7) . ?
C9 C14 1.364(7) . ?
C9 C10 1.371(7) . ?
C14 C13 1.369(9) . ?
C14 N3 1.369(7) . ?
C24 C25 1.360(9) . ?
C27 C26 1.365(9) . ?
C25 C26 1.388(9) . ?
C34 C33 1.357(7) . ?
C33 C32 1.373(9) . ?
C31 C32 1.342(9) . ?
N3 C8 1.3000(11) . ?
C42 C40 1.359(10) . ?
C37 C36 1.349(9) . ?
C10 C11 1.365(10) . ?
C13 C12 1.358(11) . ?
C11 C12 1.381(11) . ?
C36 C40 1.393(10) . ?
